data_4022150
loop_
_publ_author_name
'Sergiy V. Rosokha'
'Jay K. Kochi'

_publ_section_title
;
 The Question of Aromaticity in Open-Shell Cations and Anions as
 Ion-Radical Offsprings of Polycyclic Aromatic and Antiaromatic Hydrocarbons
;
_journal_name_full 'Journal of Organic Chemistry'
_journal_page_first 9357
_journal_page_last 9365
_journal_paper_doi 10.1021/jo061695a
_journal_volume 71
_journal_year 2006
_chemical_formula_moiety 'C18 H24'
_chemical_formula_sum 'C18 H24'
_chemical_formula_weight 240.37
_chemical_name_systematic
; 
 ? 
;
_space_group_IT_number 60
_space_group_name_Hall '-P 2n 2ab'
_space_group_name_H-M_alt 'P b c n'
_symmetry_cell_setting orthorhombic
_symmetry_space_group_name_Hall '-P 2n 2ab'
_symmetry_space_group_name_H-M 'P b c n'
_atom_sites_solution_hydrogens geom
_atom_sites_solution_primary direct
_atom_sites_solution_secondary difmap
_audit_creation_method SHELXL-97
_cell_angle_alpha 90.00
_cell_angle_beta 90.00
_cell_angle_gamma 90.00
_cell_formula_units_Z 4
_cell_length_a 11.155(18)
_cell_length_b 7.505(13)
_cell_length_c 16.57(4)
_cell_measurement_reflns_used 1776
_cell_measurement_temperature 173(2)
_cell_measurement_theta_max 26.64
_cell_measurement_theta_min 2.45
_cell_volume 1387(5)
_computing_cell_refinement 'Bruker SMART'
_computing_data_collection 'Bruker SMART'
_computing_data_reduction 'Bruker SAINT'
_computing_molecular_graphics 'Bruker SHELXTL'
_computing_publication_material 'Bruker SHELXTL'
_computing_structure_refinement 'SHELXL-97 (Sheldrick, 1997)'
_computing_structure_solution 'SHELXS-97 (Sheldrick, 1990)'
_diffrn_ambient_temperature 173(2)
_diffrn_measured_fraction_theta_full 0.994
_diffrn_measured_fraction_theta_max 0.940
_diffrn_measurement_device_type 'CCD area detector'
_diffrn_measurement_method 'phi and omega scans'
_diffrn_radiation_monochromator graphite
_diffrn_radiation_source 'fine-focus sealed tube'
_diffrn_radiation_type MoK\a
_diffrn_radiation_wavelength 0.71073
_diffrn_reflns_av_R_equivalents 0.0496
_diffrn_reflns_av_sigmaI/netI 0.0356
_diffrn_reflns_limit_h_max 15
_diffrn_reflns_limit_h_min -12
_diffrn_reflns_limit_k_max 9
_diffrn_reflns_limit_k_min -10
_diffrn_reflns_limit_l_max 20
_diffrn_reflns_limit_l_min -23
_diffrn_reflns_number 9816
_diffrn_reflns_theta_full 29.00
_diffrn_reflns_theta_max 30.30
_diffrn_reflns_theta_min 2.46
_diffrn_standards_decay_% 0
_diffrn_standards_interval_count 0
_diffrn_standards_interval_time 0
_diffrn_standards_number 0
_exptl_absorpt_coefficient_mu 0.064
_exptl_absorpt_correction_type none
_exptl_crystal_colour colorless
_exptl_crystal_density_diffrn 1.151
_exptl_crystal_density_method 'not measured'
_exptl_crystal_description Block
_exptl_crystal_F_000 528
_exptl_crystal_size_max 0.40
_exptl_crystal_size_mid 0.30
_exptl_crystal_size_min 0.15
_refine_diff_density_max 0.378
_refine_diff_density_min -0.192
_refine_diff_density_rms 0.050
_refine_ls_extinction_method none
_refine_ls_goodness_of_fit_ref 0.942
_refine_ls_hydrogen_treatment constr
_refine_ls_matrix_type full
_refine_ls_number_parameters 86
_refine_ls_number_reflns 1957
_refine_ls_number_restraints 0
_refine_ls_restrained_S_all 0.942
_refine_ls_R_factor_all 0.0802
_refine_ls_R_factor_gt 0.0546
_refine_ls_shift/su_max 0.006
_refine_ls_shift/su_mean 0.001
_refine_ls_structure_factor_coef Fsqd
_refine_ls_weighting_details 'calc w=1/[\s^2^(Fo^2^)+(0.0900P)^2^+0.0000P] where P=(Fo^2^+2Fc^2^)/3'
_refine_ls_weighting_scheme calc
_refine_ls_wR_factor_gt 0.1415
_refine_ls_wR_factor_ref 0.1530
_reflns_number_gt 1317
_reflns_number_total 1957
_reflns_threshold_expression >2sigma(I)
_cod_data_source_file jo061695asi20060815_023120.cif
_cod_depositor_comments
;
The following automatic conversions were performed:
'_symmetry_cell_setting' value 'Orthorhombic' changed to 'orthorhombic'
according to '/home/saulius/struct/CIF-dictionaries/cif_core.dic'
dictionary named 'cif_core.dic' version 2.4.1 from 2010-06-29.

Automatic conversion script
Id: cif_fix_enum 1527 2010-12-29 10:47:43Z saulius 
;
_cod_database_code 4022150

loop_
_symmetry_equiv_pos_as_xyz
'x, y, z'
'-x+1/2, -y+1/2, z+1/2'
'-x, y, -z+1/2'
'x+1/2, -y+1/2, -z'
'-x, -y, -z'
'x-1/2, y-1/2, -z-1/2'
'x, -y, z-1/2'
'-x-1/2, y-1/2, z'

loop_
_atom_site_label
_atom_site_type_symbol
_atom_site_fract_x
_atom_site_fract_y
_atom_site_fract_z
_atom_site_U_iso_or_equiv
_atom_site_adp_type
_atom_site_occupancy
_atom_site_symmetry_multiplicity
_atom_site_calc_flag
_atom_site_refinement_flags
C1 C 0.60050(12) 0.26200(16) 0.65986(7) 0.0292(3) Uani 1 1 d .
C2 C 0.49448(10) 0.22990(14) 0.70719(7) 0.0251(3) Uani 1 1 d .
C3 C 0.37740(11) 0.19930(17) 0.67295(8) 0.0289(3) Uani 1 1 d .
C4 C 0.27703(12) 0.21301(16) 0.72076(8) 0.0313(3) Uani 1 1 d .
C5 C 0.28778(12) 0.25520(17) 0.80423(8) 0.0309(3) Uani 1 1 d .
C6 C 0.59114(15) 0.3243(2) 0.57296(8) 0.0415(4) Uani 1 1 d .
H6A H 0.6504 0.4182 0.5631 0.062 Uiso 1 1 calc R
H6B H 0.5105 0.3710 0.5630 0.062 Uiso 1 1 calc R
H6C H 0.6066 0.2238 0.5367 0.062 Uiso 1 1 calc R
C7 C 0.36401(14) 0.1296(2) 0.58767(8) 0.0437(4) Uani 1 1 d .
H7A H 0.3032 0.0353 0.5867 0.066 Uiso 1 1 calc R
H7B H 0.4409 0.0813 0.5692 0.066 Uiso 1 1 calc R
H7C H 0.3393 0.2270 0.5520 0.066 Uiso 1 1 calc R
C8 C 0.15209(12) 0.1901(2) 0.68615(10) 0.0436(4) Uani 1 1 d .
H8A H 0.1572 0.1779 0.6274 0.065 Uiso 1 1 calc R
H8B H 0.1033 0.2946 0.6996 0.065 Uiso 1 1 calc R
H8C H 0.1151 0.0831 0.7091 0.065 Uiso 1 1 calc R
C9 C 0.17418(14) 0.2845(2) 0.85226(10) 0.0472(4) Uani 1 1 d .
H9A H 0.1931 0.2843 0.9100 0.071 Uiso 1 1 calc R
H9B H 0.1171 0.1887 0.8405 0.071 Uiso 1 1 calc R
H9C H 0.1388 0.3994 0.8374 0.071 Uiso 1 1 calc R

loop_
_atom_site_aniso_label
_atom_site_aniso_U_11
_atom_site_aniso_U_22
_atom_site_aniso_U_33
_atom_site_aniso_U_23
_atom_site_aniso_U_13
_atom_site_aniso_U_12
C1 0.0367(7) 0.0241(6) 0.0267(6) -0.0021(5) 0.0051(5) 0.0039(5)
C2 0.0300(7) 0.0209(5) 0.0245(6) -0.0010(4) -0.0011(5) 0.0033(5)
C3 0.0343(7) 0.0250(6) 0.0274(7) 0.0008(5) -0.0063(5) 0.0025(5)
C4 0.0289(7) 0.0246(6) 0.0405(7) 0.0044(5) -0.0052(5) -0.0006(5)
C5 0.0303(7) 0.0252(6) 0.0373(7) 0.0042(5) 0.0052(5) -0.0009(5)
C6 0.0524(9) 0.0465(9) 0.0255(7) 0.0022(6) 0.0074(6) 0.0038(7)
C7 0.0488(9) 0.0484(9) 0.0338(8) -0.0074(6) -0.0139(6) 0.0032(7)
C8 0.0301(7) 0.0423(9) 0.0585(10) 0.0065(7) -0.0099(6) -0.0011(6)
C9 0.0373(8) 0.0469(9) 0.0573(10) 0.0064(7) 0.0164(7) -0.0008(7)

loop_
_atom_type_symbol
_atom_type_description
_atom_type_scat_dispersion_real
_atom_type_scat_dispersion_imag
_atom_type_scat_source
C C 0.0033 0.0016 'International Tables Vol C Tables 4.2.6.8 and 6.1.1.4'
H H 0.0000 0.0000 'International Tables Vol C Tables 4.2.6.8 and 6.1.1.4'

loop_
_geom_angle_atom_site_label_1
_geom_angle_atom_site_label_2
_geom_angle_atom_site_label_3
_geom_angle
_geom_angle_site_symmetry_1
C5 C1 C2 120.00(18) 3_656
C5 C1 C6 118.82(13) 3_656
C2 C1 C6 120.81(14) .
C2 C2 C1 118.16(16) 3_656
C2 C2 C3 118.05(14) 3_656
C1 C2 C3 123.79(17) .
C4 C3 C2 119.91(17) .
C4 C3 C7 118.89(15) .
C2 C3 C7 120.76(12) .
C3 C4 C5 120.50(14) .
C3 C4 C8 121.44(18) .
C5 C4 C8 118.02(12) .
C1 C5 C4 120.16(12) 3_656
C1 C5 C9 121.57(18) 3_656
C4 C5 C9 118.23(15) .
C1 C6 H6A 109.5 .
C1 C6 H6B 109.5 .
H6A C6 H6B 109.5 .
C1 C6 H6C 109.5 .
H6A C6 H6C 109.5 .
H6B C6 H6C 109.5 .
C3 C7 H7A 109.5 .
C3 C7 H7B 109.5 .
H7A C7 H7B 109.5 .
C3 C7 H7C 109.5 .
H7A C7 H7C 109.5 .
H7B C7 H7C 109.5 .
C4 C8 H8A 109.5 .
C4 C8 H8B 109.5 .
H8A C8 H8B 109.5 .
C4 C8 H8C 109.5 .
H8A C8 H8C 109.5 .
H8B C8 H8C 109.5 .
C5 C9 H9A 109.5 .
C5 C9 H9B 109.5 .
H9A C9 H9B 109.5 .
C5 C9 H9C 109.5 .
H9A C9 H9C 109.5 .
H9B C9 H9C 109.5 .

loop_
_geom_bond_atom_site_label_1
_geom_bond_atom_site_label_2
_geom_bond_distance
_geom_bond_site_symmetry_2
C1 C5 1.382(3) 3_656
C1 C2 1.439(2) .
C1 C6 1.518(4) .
C2 C2 1.424(4) 3_656
C2 C3 1.442(3) .
C3 C4 1.375(3) .
C3 C7 1.514(4) .
C4 C5 1.424(4) .
C4 C8 1.517(3) .
C5 C1 1.382(3) 3_656
C5 C9 1.512(3) .
C6 H6A 0.9800 .
C6 H6B 0.9800 .
C6 H6C 0.9800 .
C7 H7A 0.9800 .
C7 H7B 0.9800 .
C7 H7C 0.9800 .
C8 H8A 0.9800 .
C8 H8B 0.9800 .
C8 H8C 0.9800 .
C9 H9A 0.9800 .
C9 H9B 0.9800 .
C9 H9C 0.9800 .
